data_7046600
loop_
_publ_author_name
'An, Haiyan'
'Zhang, Yumeng'
'Hou, Yujiao'
'Hu, Tao'
'Yang, Wei'
'Chang, Shenzhen'
'Zhang, Jianjun'

_publ_section_title
;
 Hybrid dimers based on metal-substituted Keggin polyoxometalates (metal =
 Ti, Ln) for cyanosilylation catalysis.
;
_journal_issue 27
_journal_name_full 'Dalton transactions (Cambridge, England : 2003)'
_journal_page_first 9079
_journal_page_last 9089
_journal_paper_doi 10.1039/c8dt00389k
_journal_volume 47
_journal_year 2018
_chemical_formula_sum 'C18 H45 Ce2 N3 O59.5 P W11'
_chemical_formula_weight 3589.13
_space_group_crystal_system triclinic
_space_group_IT_number 2
_space_group_name_Hall '-P 1'
_space_group_name_H-M_alt 'P -1'
_symmetry_space_group_name_Hall '-P 1'
_symmetry_space_group_name_H-M 'P -1'
_atom_sites_solution_hydrogens mixed
_atom_sites_solution_primary direct
_atom_sites_solution_secondary difmap
_audit_creation_method SHELXL-2014
_audit_update_record
;
2018-06-07 deposited with the CCDC.
2018-06-08 downloaded from the CCDC.
;
_cell_angle_alpha 96.253(2)
_cell_angle_beta 91.877(2)
_cell_angle_gamma 95.276(2)
_cell_formula_units_Z 2
_cell_length_a 13.0263(13)
_cell_length_b 14.3304(14)
_cell_length_c 21.410(2)
_cell_measurement_reflns_used 20170
_cell_measurement_temperature 200(2)
_cell_measurement_theta_max 25.00
_cell_measurement_theta_min 1.805
_cell_volume 3952.3(7)
_computing_data_collection 'Bruker SMART'
_computing_molecular_graphics 'Bruker SHELXTL'
_computing_publication_material 'Bruker SHELXTL'
_computing_structure_refinement 'SHELXL-2014 (Sheldrick, 2014)'
_computing_structure_solution 'SHELXS-2014 (Sheldrick, 2014)'
_diffrn_ambient_temperature 200(2)
_diffrn_measured_fraction_theta_full 0.953
_diffrn_measured_fraction_theta_max 0.980
_diffrn_measurement_device_type 'Bruker Smart Apex CCD'
_diffrn_measurement_method \w-2\q
_diffrn_radiation_type MoK\a
_diffrn_radiation_wavelength 0.71073
_diffrn_reflns_av_R_equivalents 0.0264
_diffrn_reflns_av_unetI/netI 0.0562
_diffrn_reflns_Laue_measured_fraction_full 0.953
_diffrn_reflns_Laue_measured_fraction_max 0.980
_diffrn_reflns_limit_h_max 15
_diffrn_reflns_limit_h_min -15
_diffrn_reflns_limit_k_max 17
_diffrn_reflns_limit_k_min -12
_diffrn_reflns_limit_l_max 21
_diffrn_reflns_limit_l_min -25
_diffrn_reflns_number 20170
_diffrn_reflns_point_group_measured_fraction_full 0.953
_diffrn_reflns_point_group_measured_fraction_max 0.980
_diffrn_reflns_theta_full 25.242
_diffrn_reflns_theta_max 25.000
_diffrn_reflns_theta_min 1.805
_diffrn_source 'fine-focus sealed tube'
_exptl_absorpt_coefficient_mu 17.176
_exptl_absorpt_correction_T_max 0.597
_exptl_absorpt_correction_T_min 0.443
_exptl_absorpt_correction_type multi-scan
_exptl_absorpt_process_details 'SADABS; Sheldrick, 1996'
_exptl_crystal_colour 'orange yellow'
_exptl_crystal_density_diffrn 3.016
_exptl_crystal_description 'block '
_exptl_crystal_F_000 3190
_exptl_crystal_size_max 0.05
_exptl_crystal_size_mid 0.04
_exptl_crystal_size_min 0.03
_refine_diff_density_max 3.116
_refine_diff_density_min -2.876
_refine_diff_density_rms 0.285
_refine_ls_extinction_method none
_refine_ls_goodness_of_fit_ref 1.020
_refine_ls_hydrogen_treatment constr
_refine_ls_matrix_type full
_refine_ls_number_parameters 793
_refine_ls_number_reflns 13625
_refine_ls_number_restraints 122
_refine_ls_restrained_S_all 1.024
_refine_ls_R_factor_all 0.0588
_refine_ls_R_factor_gt 0.0451
_refine_ls_shift/su_max 0.003
_refine_ls_shift/su_mean 0.000
_refine_ls_structure_factor_coef Fsqd
_refine_ls_weighting_details 'w=1/[\s^2^(Fo^2^)+(0.0716P)^2^] where P=(Fo^2^+2Fc^2^)/3'
_refine_ls_weighting_scheme calc
_refine_ls_wR_factor_gt 0.1204
_refine_ls_wR_factor_ref 0.1265
_reflns_Friedel_coverage 0.000
_reflns_number_gt 10386
_reflns_number_total 13625
_reflns_threshold_expression 'I > 2\s(I)'
_cod_data_source_file c8dt00389k2.cif
_cod_data_source_block 5
_cod_depositor_comments 'Adding full bibliography for 7046596--7046601.cif.'
_cod_original_cell_volume 3952.4(7)
_cod_original_formula_sum 'C18 H45 Ce2 N3 O59.50 P W11'
_cod_database_code 7046600
_shelx_space_group_comment
;
The symmetry employed for this shelxl refinement is uniquely defined
by the following loop, which should always be used as a source of
symmetry information in preference to the above space-group names.
They are only intended as comments.
;
_shelxl_version_number 2014-3
_platon_squeeze_void_probe_radius 1.20

loop_
_space_group_symop_operation_xyz
'x, y, z'
'-x, -y, -z'

loop_
_atom_site_label
_atom_site_type_symbol
_atom_site_fract_x
_atom_site_fract_y
_atom_site_fract_z
_atom_site_U_iso_or_equiv
_atom_site_adp_type
_atom_site_occupancy
_atom_site_site_symmetry_order
_atom_site_calc_flag
_atom_site_refinement_flags_posn
_atom_site_refinement_flags_adp
_atom_site_refinement_flags_occupancy
_atom_site_disorder_assembly
_atom_site_disorder_group
W1 W 1.04097(5) 0.30433(4) 0.33368(3) 0.03544(15) Uani 1 1 d . . . . .
W2 W 0.67835(5) 0.37803(4) 0.36634(3) 0.04161(17) Uani 1 1 d . . . . .
W3 W 0.66044(5) 0.43486(4) 0.20235(3) 0.03533(15) Uani 1 1 d . . . . .
W4 W 0.81365(5) 0.19457(4) 0.40313(3) 0.04231(17) Uani 1 1 d . . . . .
W5 W 0.56969(4) 0.20550(4) 0.15543(3) 0.03076(14) Uani 1 1 d . . . . .
W6 W 0.94763(4) 0.05636(4) 0.27607(2) 0.02766(13) Uani 1 1 d . . . . .
W7 W 0.90798(5) 0.48570(4) 0.29511(3) 0.03838(16) Uani 1 1 d . . . . .
W8 W 0.58379(5) 0.14879(4) 0.31742(3) 0.03965(16) Uani 1 1 d . . . . .
W9 W 0.78675(4) 0.29927(3) 0.08713(2) 0.02619(13) Uani 1 1 d . . . . .
W10 W 1.02903(4) 0.34763(3) 0.17803(2) 0.02844(14) Uani 1 1 d . . . . .
W11 W 0.72058(4) 0.00868(3) 0.19275(2) 0.02537(13) Uani 1 1 d . . . . .
Ce1 Ce 0.96244(5) 0.07442(5) 0.09050(3) 0.02278(16) Uani 1 1 d . . . . .
Ce2 Ce 1.16853(8) -0.12199(9) 0.32090(6) 0.0692(3) Uani 1 1 d . U . . .
P1 P 0.8048(2) 0.2451(2) 0.24492(14) 0.0203(7) Uani 1 1 d . . . . .
O1 O 0.7362(7) 0.2794(6) 0.1947(4) 0.036(2) Uani 1 1 d . . . . .
O2 O 0.8324(7) 0.1435(6) 0.2252(4) 0.037(2) Uani 1 1 d . . . . .
O3 O 0.7472(8) 0.2467(6) 0.3086(4) 0.042(3) Uani 1 1 d . . . . .
O4 O 0.9039(7) 0.3145(6) 0.2575(4) 0.035(2) Uani 1 1 d . . . . .
O5 O 0.6239(9) 0.4599(8) 0.4148(5) 0.063(3) Uani 1 1 d . . . . .
O6 O 0.8408(9) 0.1626(8) 0.4776(5) 0.057(3) Uani 1 1 d . . . . .
O7 O 0.5969(8) 0.5327(7) 0.1944(5) 0.050(3) Uani 1 1 d . . . . .
O8 O 0.5748(8) 0.2783(6) 0.3570(5) 0.048(3) Uani 1 1 d . . . . .
O9 O 1.1477(8) 0.3118(7) 0.3831(4) 0.047(3) Uani 1 1 d . . . . .
O10 O 1.1252(7) 0.3983(7) 0.1357(5) 0.049(3) Uani 1 1 d . . . . .
O11 O 0.9329(9) 0.6029(7) 0.3217(5) 0.057(3) Uani 1 1 d . . . . .
O12 O 0.9340(8) 0.2750(6) 0.3883(4) 0.048(3) Uani 1 1 d . . . . .
O13 O 0.7508(10) 0.3149(7) 0.4232(5) 0.060(3) Uani 1 1 d . . . . .
O14 O 0.6479(7) 0.0566(6) 0.2703(4) 0.041(2) Uani 1 1 d . . . . .
O15 O 0.6339(8) 0.4088(7) 0.2864(5) 0.052(3) Uani 1 1 d . . . . .
O16 O 0.6353(7) 0.0943(6) 0.1550(4) 0.037(2) Uani 1 1 d . . . . .
O17 O 0.4541(7) 0.1680(7) 0.1160(5) 0.041(2) Uani 1 1 d . . . . .
O18 O 1.1019(7) 0.3339(7) 0.2569(5) 0.043(2) Uani 1 1 d . . . . .
O19 O 0.7184(7) 0.4161(6) 0.1244(5) 0.042(2) Uani 1 1 d . . . . .
O20 O 0.8075(8) 0.4411(7) 0.3516(4) 0.045(3) Uani 1 1 d . . . . .
O21 O 0.7951(7) 0.4855(6) 0.2375(4) 0.040(2) Uani 1 1 d . . . . .
O22 O 0.9960(6) 0.0402(6) 0.2002(4) 0.032(2) Uani 1 1 d . . . . .
O23 O 0.6413(7) -0.0955(6) 0.1809(4) 0.039(2) Uani 1 1 d . . . . .
O24 O 0.5528(7) 0.3384(7) 0.1749(5) 0.046(3) Uani 1 1 d . . . . .
O25 O 0.7935(8) 0.3298(7) 0.0121(4) 0.044(3) Uani 1 1 d . . . . .
O26 O 1.0260(7) 0.1742(6) 0.3004(4) 0.039(2) Uani 1 1 d . . . . .
O27 O 0.5446(7) 0.1957(6) 0.2418(4) 0.038(2) Uani 1 1 d . . . . .
O28 O 0.7978(6) 0.0000(6) 0.1268(4) 0.034(2) Uani 1 1 d . . . . .
O29 O 0.8605(8) 0.1013(6) 0.3508(4) 0.042(2) Uani 1 1 d . . . . .
O30 O 1.0220(7) 0.2261(6) 0.1526(4) 0.036(2) Uani 1 1 d . . . . .
O31 O 0.9089(7) 0.3666(6) 0.1281(4) 0.033(2) Uani 1 1 d . . . . .
O32 O 0.9947(8) 0.4719(6) 0.2279(5) 0.044(3) Uani 1 1 d . . . . .
O33 O 0.4726(8) 0.0884(7) 0.3386(5) 0.050(3) Uani 1 1 d . . . . .
O34 O 0.8221(6) -0.0238(6) 0.2515(4) 0.034(2) Uani 1 1 d . . . . .
O35 O 0.8363(6) 0.1887(5) 0.0847(4) 0.030(2) Uani 1 1 d . . . . .
O36 O 1.0081(8) 0.4317(6) 0.3451(4) 0.042(2) Uani 1 1 d . . . . .
O37 O 0.6448(6) 0.2416(6) 0.0860(4) 0.030(2) Uani 1 1 d . . . . .
O38 O 0.6744(8) 0.1366(7) 0.3900(5) 0.051(3) Uani 1 1 d . . . . .
O39 O 1.0159(8) -0.0188(6) 0.3148(4) 0.045(3) Uani 1 1 d . . . . .
O40 O 0.8661(6) 0.0094(6) -0.0065(4) 0.0269(19) Uani 1 1 d . U . . .
O41 O 0.8454(6) -0.0561(6) -0.1057(4) 0.033(2) Uani 1 1 d . . . . .
O42 O 1.0357(7) 0.1770(6) 0.0133(4) 0.034(2) Uani 1 1 d . . . . .
O43 O 1.0245(7) 0.1005(6) -0.0837(4) 0.033(2) Uani 1 1 d . . . . .
O44 O 1.2320(16) 0.0401(16) 0.3171(11) 0.156(8) Uani 1 1 d . U . . .
O45 O 1.2845(15) 0.1640(14) 0.4126(10) 0.139(7) Uani 1 1 d . . . . .
C1 C 0.8206(10) -0.0074(8) -0.0573(7) 0.031(3) Uani 1 1 d . . . . .
C2 C 0.7086(9) 0.0296(8) -0.0657(6) 0.025(3) Uani 1 1 d . . . . .
C3 C 0.6615(11) 0.0660(11) -0.0121(7) 0.047(4) Uani 1 1 d . . . . .
H3A H 0.6929 0.0679 0.0277 0.056 Uiso 1 1 calc R U . . .
C4 C 0.5678(11) 0.0986(9) -0.0205(8) 0.045(4) Uani 1 1 d . . . . .
H4A H 0.5339 0.1244 0.0139 0.053 Uiso 1 1 calc R U . . .
C5 C 0.5703(10) 0.0619(11) -0.1287(7) 0.046(4) Uani 1 1 d . . . . .
H5A H 0.5375 0.0629 -0.1678 0.055 Uiso 1 1 calc R U . . .
C6 C 0.6628(10) 0.0282(10) -0.1253(6) 0.035(3) Uani 1 1 d . U . . .
H6A H 0.6947 0.0051 -0.1612 0.042 Uiso 1 1 calc R U . . .
C7 C 1.0396(10) 0.1697(8) -0.0449(6) 0.027(3) Uani 1 1 d . U . . .
C8 C 1.0652(10) 0.2639(9) -0.0748(7) 0.034(3) Uani 1 1 d . . . . .
C9 C 1.0661(15) 0.3484(10) -0.0362(8) 0.067(6) Uani 1 1 d . . . . .
H9A H 1.0524 0.3495 0.0062 0.080 Uiso 1 1 calc R U . . .
C10 C 1.0886(17) 0.4327(11) -0.0639(9) 0.078(6) Uani 1 1 d . . . . .
H10A H 1.0909 0.4903 -0.0390 0.093 Uiso 1 1 calc R U . . .
C11 C 1.1163(17) 0.3446(11) -0.1627(8) 0.073(6) Uani 1 1 d . . . . .
H11A H 1.1369 0.3427 -0.2040 0.088 Uiso 1 1 calc R U . . .
C12 C 1.0925(14) 0.2643(10) -0.1332(9) 0.059(5) Uani 1 1 d . . . . .
H12A H 1.0961 0.2063 -0.1567 0.071 Uiso 1 1 calc R U . . .
C13 C 1.260(3) 0.129(3) 0.3489(15) 0.161(13) Uani 1 1 d D U . . .
C14 C 1.2801(12) 0.1863(9) 0.2987(7) 0.134(10) Uani 1 1 d DG U . . .
C15 C 1.2484(9) 0.1644(8) 0.2358(7) 0.072(5) Uani 1 1 d G U . . .
H15A H 1.2099 0.1074 0.2225 0.087 Uiso 1 1 calc R U . . .
C16 C 1.2741(10) 0.2278(11) 0.1928(5) 0.116(9) Uani 1 1 d G U . . .
H16A H 1.2529 0.2132 0.1507 0.139 Uiso 1 1 calc R U . . .
N3 N 1.3316(11) 0.3131(9) 0.2127(7) 0.108(7) Uani 1 1 d G U . . .
H3B H 1.3475 0.3523 0.1861 0.130 Uiso 1 1 calc R U . . .
C17 C 1.3634(9) 0.3349(8) 0.2756(7) 0.073(5) Uani 1 1 d G U . . .
H17A H 1.4018 0.3919 0.2890 0.087 Uiso 1 1 calc R U . . .
C18 C 1.3376(11) 0.2715(11) 0.3187(5) 0.084(6) Uani 1 1 d G U . . .
H18A H 1.3589 0.2861 0.3608 0.100 Uiso 1 1 calc R U . . .
N1 N 0.5254(8) 0.0934(8) -0.0778(6) 0.040(3) Uani 1 1 d . . . . .
H1A H 0.4648 0.1118 -0.0820 0.048 Uiso 1 1 calc R U . . .
N2 N 1.1062(12) 0.4314(9) -0.1232(6) 0.062(4) Uani 1 1 d . . . . .
H2A H 1.1120 0.4838 -0.1395 0.074 Uiso 1 1 calc R U . . .
O1W O 1.1304(7) -0.1054(8) 0.2074(5) 0.054(3) Uani 1 1 d . U . . .
H1WA H 1.1465 -0.0481 0.1917 0.065 Uiso 1 1 d R U . . .
H1WB H 1.0989 -0.1567 0.1812 0.065 Uiso 1 1 d R U . . .
O2W O 1.3406(19) -0.0758(18) 0.2873(12) 0.209(11) Uani 1 1 d . U . . .
H2WA H 1.3693 -0.1122 0.2607 0.251 Uiso 1 1 d R U . . .
H2WB H 1.3720 -0.0230 0.3022 0.251 Uiso 1 1 d R U . . .
O3W O 1.0033(16) -0.2175(12) 0.3093(11) 0.164(8) Uani 1 1 d . U . . .
H3WA H 0.9431 -0.1913 0.2990 0.197 Uiso 1 1 d R U . . .
H3WB H 1.0014 -0.2815 0.3134 0.197 Uiso 1 1 d R U . . .
O4W O 1.1073(13) -0.0810(12) 0.4201(8) 0.132(7) Uani 1 1 d . U . . .
H4WA H 1.1161 -0.0191 0.4391 0.159 Uiso 1 1 d R U . . .
H4WB H 1.0733 -0.1279 0.4407 0.159 Uiso 1 1 d R U . . .
O5W O 1.3261(18) -0.1042(19) 0.3904(12) 0.212(11) Uani 1 1 d . U . . .
H5WA H 1.3632 -0.0451 0.3950 0.255 Uiso 1 1 d R U . . .
H5WB H 1.3518 -0.1539 0.4085 0.255 Uiso 1 1 d R U . . .
O6W O 1.220(4) -0.250(2) 0.3835(15) 0.119(14) Uani 0.55(5) 1 d . U P A 1
H6WA H 1.2765 -0.2408 0.4120 0.143 Uiso 0.55(5) 1 d R U P A 1
H6WB H 1.1821 -0.3085 0.3763 0.143 Uiso 0.55(5) 1 d R U P A 1
O6WA O 1.141(4) -0.260(2) 0.3919(17) 0.087(14) Uani 0.45(5) 1 d . U P A 2
H6WC H 1.1585 -0.2490 0.4347 0.105 Uiso 0.45(5) 1 d R U P A 2
H6WD H 1.1128 -0.3197 0.3746 0.105 Uiso 0.45(5) 1 d R U P A 2
O7W O 1.291(3) -0.221(3) 0.2547(17) 0.143(14) Uani 0.5 1 d . U P A 5
H7WA H 1.2496 -0.2670 0.2377 0.171 Uiso 0.5 1 d R U P A 5
H7WB H 1.3557 -0.2239 0.2527 0.171 Uiso 0.5 1 d R U P A 5
O7WA O 1.129(3) -0.301(3) 0.2507(19) 0.146(14) Uani 0.5 1 d . U P A 6
H7WC H 1.1728 -0.3251 0.2270 0.175 Uiso 0.5 1 d R U P A 6
H7WD H 1.0702 -0.3303 0.2539 0.175 Uiso 0.5 1 d R U P A 6

loop_
_atom_site_aniso_label
_atom_site_aniso_U_11
_atom_site_aniso_U_22
_atom_site_aniso_U_33
_atom_site_aniso_U_23
_atom_site_aniso_U_13
_atom_site_aniso_U_12
W1 0.0453(3) 0.0301(3) 0.0269(3) -0.0033(2) -0.0067(3) -0.0074(3)
W2 0.0580(4) 0.0349(3) 0.0308(3) -0.0036(2) 0.0158(3) 0.0027(3)
W3 0.0435(3) 0.0226(3) 0.0405(3) 0.0014(2) 0.0094(3) 0.0061(2)
W4 0.0607(4) 0.0432(4) 0.0212(3) 0.0041(2) 0.0035(3) -0.0057(3)
W5 0.0286(3) 0.0304(3) 0.0330(3) 0.0030(2) 0.0036(2) 0.0013(2)
W6 0.0361(3) 0.0243(3) 0.0216(3) 0.0039(2) -0.0034(2) -0.0023(2)
W7 0.0587(4) 0.0199(3) 0.0328(3) -0.0048(2) 0.0021(3) -0.0066(3)
W8 0.0414(3) 0.0411(4) 0.0372(3) 0.0092(3) 0.0141(3) -0.0026(3)
W9 0.0351(3) 0.0197(3) 0.0239(3) 0.0030(2) 0.0026(2) 0.0020(2)
W10 0.0339(3) 0.0192(3) 0.0296(3) -0.0010(2) 0.0036(2) -0.0073(2)
W11 0.0272(3) 0.0199(3) 0.0276(3) 0.0019(2) 0.0017(2) -0.0047(2)
Ce1 0.0258(4) 0.0193(4) 0.0221(4) -0.0002(3) -0.0019(3) 0.0003(3)
Ce2 0.0541(6) 0.0837(8) 0.0761(8) 0.0432(6) -0.0054(6) 0.0022(6)
P1 0.0283(17) 0.0150(15) 0.0158(16) -0.0014(12) 0.0026(13) -0.0048(13)
O1 0.047(6) 0.027(5) 0.034(5) 0.007(4) 0.001(4) 0.003(4)
O2 0.039(5) 0.028(5) 0.041(6) 0.001(4) 0.004(4) -0.012(4)
O3 0.061(7) 0.036(5) 0.029(5) -0.008(4) 0.032(5) 0.009(5)
O4 0.046(6) 0.027(5) 0.029(5) 0.000(4) 0.003(4) -0.006(4)
O5 0.079(8) 0.062(8) 0.046(7) -0.011(6) 0.018(6) 0.011(6)
O6 0.076(8) 0.065(8) 0.028(6) 0.003(5) 0.012(5) 0.000(6)
O7 0.051(6) 0.048(6) 0.054(7) 0.005(5) 0.003(5) 0.019(5)
O8 0.054(6) 0.022(5) 0.067(7) 0.008(5) 0.015(6) -0.001(5)
O9 0.063(7) 0.039(6) 0.033(6) -0.007(4) -0.009(5) -0.008(5)
O10 0.042(6) 0.036(6) 0.067(7) 0.012(5) 0.012(5) -0.011(5)
O11 0.080(8) 0.030(6) 0.053(7) -0.004(5) 0.015(6) -0.025(5)
O12 0.066(7) 0.037(6) 0.035(6) -0.009(4) 0.023(5) -0.025(5)
O13 0.109(10) 0.032(6) 0.033(6) -0.010(4) -0.013(6) 0.006(6)
O14 0.050(6) 0.034(5) 0.038(6) 0.001(4) 0.003(5) 0.001(5)
O15 0.060(7) 0.047(6) 0.046(7) 0.001(5) 0.011(5) -0.007(5)
O16 0.051(6) 0.027(5) 0.035(6) 0.013(4) 0.006(5) 0.009(4)
O17 0.033(5) 0.040(6) 0.051(6) 0.007(5) -0.003(5) 0.007(4)
O18 0.042(6) 0.039(6) 0.046(6) 0.005(5) -0.010(5) -0.003(5)
O19 0.039(6) 0.034(5) 0.055(7) 0.009(5) 0.008(5) 0.009(4)
O20 0.054(6) 0.040(6) 0.037(6) 0.006(4) 0.006(5) -0.020(5)
O21 0.052(6) 0.028(5) 0.036(6) 0.007(4) 0.003(5) -0.018(4)
O22 0.028(5) 0.037(5) 0.029(5) 0.003(4) -0.007(4) -0.002(4)
O23 0.047(6) 0.034(5) 0.033(5) -0.001(4) -0.011(4) -0.007(4)
O24 0.046(6) 0.042(6) 0.050(7) -0.001(5) 0.021(5) 0.009(5)
O25 0.066(7) 0.049(6) 0.015(5) 0.005(4) -0.002(4) -0.009(5)
O26 0.053(6) 0.018(5) 0.042(6) 0.000(4) 0.001(5) -0.020(4)
O27 0.040(5) 0.043(6) 0.034(5) 0.002(4) 0.008(4) 0.016(5)
O28 0.028(5) 0.045(6) 0.029(5) 0.004(4) 0.005(4) 0.000(4)
O29 0.066(7) 0.035(5) 0.023(5) 0.012(4) 0.004(5) -0.017(5)
O30 0.050(6) 0.019(5) 0.036(5) -0.004(4) -0.014(5) 0.000(4)
O31 0.038(5) 0.029(5) 0.031(5) 0.001(4) -0.003(4) 0.008(4)
O32 0.061(7) 0.027(5) 0.044(6) -0.002(4) 0.018(5) 0.008(5)
O33 0.047(6) 0.051(6) 0.052(7) 0.011(5) 0.022(5) -0.008(5)
O34 0.031(5) 0.037(5) 0.034(5) 0.007(4) -0.006(4) -0.001(4)
O35 0.036(5) 0.011(4) 0.041(6) -0.009(4) -0.006(4) 0.005(4)
O36 0.073(7) 0.025(5) 0.025(5) -0.006(4) 0.002(5) -0.002(5)
O37 0.030(5) 0.023(5) 0.037(5) 0.007(4) 0.001(4) 0.000(4)
O38 0.075(8) 0.033(6) 0.041(6) 0.014(5) 0.009(5) -0.022(5)
O39 0.062(7) 0.034(6) 0.035(6) 0.010(4) -0.009(5) -0.010(5)
O40 0.023(4) 0.031(4) 0.026(4) 0.004(4) -0.015(4) 0.001(3)
O41 0.024(5) 0.039(5) 0.035(5) 0.002(4) 0.001(4) -0.002(4)
O42 0.048(6) 0.027(5) 0.026(5) 0.002(4) 0.005(4) 0.002(4)
O43 0.040(5) 0.027(5) 0.035(5) 0.018(4) 0.006(4) 0.001(4)
O44 0.146(11) 0.143(11) 0.178(11) 0.038(9) -0.022(9) -0.004(8)
O45 0.136(16) 0.150(18) 0.137(18) 0.037(14) -0.018(14) 0.033(13)
C1 0.027(7) 0.017(6) 0.049(9) 0.007(6) 0.017(7) -0.002(5)
C2 0.017(6) 0.029(7) 0.027(7) 0.001(5) -0.008(5) -0.008(5)
C3 0.037(8) 0.070(11) 0.027(8) -0.026(7) 0.004(6) 0.002(8)
C4 0.034(8) 0.028(8) 0.067(11) -0.023(7) 0.021(8) 0.005(6)
C5 0.026(8) 0.069(11) 0.040(9) -0.006(8) -0.015(7) 0.005(7)
C6 0.028(6) 0.050(7) 0.027(6) 0.013(5) -0.012(5) -0.001(5)
C7 0.035(6) 0.011(5) 0.033(6) -0.002(5) -0.010(5) -0.006(5)
C8 0.036(8) 0.028(7) 0.038(8) 0.010(6) 0.005(6) -0.001(6)
C9 0.129(17) 0.019(8) 0.047(10) -0.012(7) 0.031(11) -0.014(9)
C10 0.15(2) 0.024(9) 0.060(13) 0.020(8) 0.027(13) -0.011(10)
C11 0.142(18) 0.038(10) 0.041(10) 0.025(8) 0.011(11) -0.017(11)
C12 0.084(13) 0.023(8) 0.069(12) -0.005(7) 0.010(10) 0.001(8)
C13 0.156(15) 0.168(16) 0.163(16) 0.020(10) 0.008(10) 0.030(10)
C14 0.132(13) 0.132(13) 0.142(13) 0.016(9) 0.016(9) 0.020(9)
C15 0.063(8) 0.078(9) 0.081(9) 0.008(8) 0.026(7) 0.023(7)
C16 0.108(11) 0.123(12) 0.114(12) -0.005(9) 0.003(9) 0.021(9)
N3 0.099(9) 0.108(10) 0.120(10) 0.011(8) 0.020(8) 0.017(8)
C17 0.060(8) 0.069(9) 0.086(9) 0.005(8) 0.000(8) -0.002(7)
C18 0.073(9) 0.085(10) 0.086(10) -0.010(8) -0.018(8) -0.003(8)
N1 0.028(6) 0.035(7) 0.056(9) -0.008(6) -0.007(6) 0.010(5)
N2 0.105(12) 0.030(7) 0.048(9) 0.013(6) -0.011(8) -0.011(7)
O1W 0.043(6) 0.070(7) 0.054(7) 0.023(6) 0.001(5) 0.014(5)
O2W 0.202(17) 0.216(18) 0.195(18) -0.006(15) 0.029(15) -0.029(15)
O3W 0.187(15) 0.075(10) 0.231(17) 0.065(11) -0.011(13) -0.030(10)
O4W 0.161(13) 0.145(13) 0.103(11) 0.095(10) -0.052(10) 0.004(10)
O5W 0.193(16) 0.234(18) 0.207(18) 0.021(15) -0.105(14) 0.046(14)
O6W 0.14(2) 0.123(18) 0.110(19) 0.067(14) 0.003(15) 0.027(16)
O6WA 0.10(2) 0.069(17) 0.083(18) 0.003(13) -0.006(15) -0.016(14)
O7W 0.148(16) 0.141(16) 0.138(16) 0.001(10) -0.007(10) 0.038(10)
O7WA 0.16(2) 0.13(2) 0.15(2) 0.084(17) -0.007(16) 0.000(16)

loop_
_atom_type_symbol
_atom_type_description
_atom_type_scat_dispersion_real
_atom_type_scat_dispersion_imag
_atom_type_scat_source
C C 0.0033 0.0016 'International Tables Vol C Tables 4.2.6.8 and 6.1.1.4'
H H 0.0000 0.0000 'International Tables Vol C Tables 4.2.6.8 and 6.1.1.4'
N N 0.0061 0.0033 'International Tables Vol C Tables 4.2.6.8 and 6.1.1.4'
O O 0.0106 0.0060 'International Tables Vol C Tables 4.2.6.8 and 6.1.1.4'
P P 0.1023 0.0942 'International Tables Vol C Tables 4.2.6.8 and 6.1.1.4'
Ce Ce -0.2486 2.6331 'International Tables Vol C Tables 4.2.6.8 and 6.1.1.4'
W W -0.8490 6.8722 'International Tables Vol C Tables 4.2.6.8 and 6.1.1.4'

loop_
_geom_angle_atom_site_label_1
_geom_angle_atom_site_label_2
_geom_angle_atom_site_label_3
_geom_angle
_geom_angle_site_symmetry_1
_geom_angle_site_symmetry_3
O9 W1 O12 101.5(5) . .
O9 W1 O36 100.3(4) . .
O12 W1 O36 87.8(4) . .
O9 W1 O26 102.8(4) . .
O12 W1 O26 87.5(4) . .
O36 W1 O26 157.0(4) . .
O9 W1 O18 101.2(4) . .
O12 W1 O18 157.3(4) . .
O36 W1 O18 86.9(4) . .
O26 W1 O18 88.8(4) . .
O9 W1 O4 171.1(4) . .
O12 W1 O4 85.4(4) . .
O36 W1 O4 74.2(3) . .
O26 W1 O4 82.9(4) . .
O18 W1 O4 71.9(3) . .
O5 W2 O8 101.8(5) . .
O5 W2 O13 102.4(5) . .
O8 W2 O13 89.7(5) . .
O5 W2 O20 102.8(5) . .
O8 W2 O20 155.4(4) . .
O13 W2 O20 86.1(5) . .
O5 W2 O15 100.8(5) . .
O8 W2 O15 87.8(4) . .
O13 W2 O15 156.6(5) . .
O20 W2 O15 86.5(4) . .
O5 W2 O3 171.7(5) . .
O8 W2 O3 72.7(4) . .
O13 W2 O3 71.7(4) . .
O20 W2 O3 83.0(4) . .
O15 W2 O3 85.4(4) . .
O7 W3 O19 101.4(5) . .
O7 W3 O24 99.9(5) . .
O19 W3 O24 89.6(4) . .
O7 W3 O15 103.5(5) . .
O19 W3 O15 155.2(4) . .
O24 W3 O15 87.3(4) . .
O7 W3 O21 104.1(4) . .
O19 W3 O21 88.4(4) . .
O24 W3 O21 155.9(4) . .
O15 W3 O21 84.5(4) . .
O7 W3 O1 169.2(4) . .
O19 W3 O1 71.9(3) . .
O24 W3 O1 72.0(4) . .
O15 W3 O1 83.7(4) . .
O21 W3 O1 84.5(3) . .
O6 W4 O29 103.4(5) . .
O6 W4 O12 102.9(5) . .
O29 W4 O12 89.1(4) . .
O6 W4 O38 99.1(5) . .
O29 W4 O38 91.0(4) . .
O12 W4 O38 157.3(4) . .
O6 W4 O13 102.1(5) . .
O29 W4 O13 154.4(4) . .
O12 W4 O13 84.3(5) . .
O38 W4 O13 86.0(5) . .
O6 W4 O3 169.5(4) . .
O29 W4 O3 84.7(4) . .
O12 W4 O3 83.7(4) . .
O38 W4 O3 73.8(4) . .
O13 W4 O3 70.0(4) . .
O17 W5 O16 103.0(4) . .
O17 W5 O37 98.2(4) . .
O16 W5 O37 91.4(4) . .
O17 W5 O27 105.1(4) . .
O16 W5 O27 87.4(4) . .
O37 W5 O27 156.3(4) . .
O17 W5 O24 100.0(4) . .
O16 W5 O24 157.0(4) . .
O37 W5 O24 86.1(4) . .
O27 W5 O24 85.8(4) . .
O17 W5 O1 168.4(4) . .
O16 W5 O1 83.4(4) . .
O37 W5 O1 71.8(3) . .
O27 W5 O1 84.6(4) . .
O24 W5 O1 74.0(4) . .
O39 W6 O22 101.3(4) . .
O39 W6 O26 101.5(4) . .
O22 W6 O26 95.4(4) . .
O39 W6 O34 100.7(4) . .
O22 W6 O34 92.9(4) . .
O26 W6 O34 154.3(4) . .
O39 W6 O29 96.9(4) . .
O22 W6 O29 161.7(4) . .
O26 W6 O29 82.5(4) . .
O34 W6 O29 82.0(4) . .
O39 W6 O2 171.4(4) . .
O22 W6 O2 82.1(4) . .
O26 W6 O2 85.9(4) . .
O34 W6 O2 71.1(3) . .
O29 W6 O2 79.6(4) . .
O11 W7 O32 102.4(4) . .
O11 W7 O21 102.4(5) . .
O32 W7 O21 89.4(4) . .
O11 W7 O20 103.3(4) . .
O32 W7 O20 154.3(4) . .
O21 W7 O20 85.8(4) . .
O11 W7 O36 101.0(5) . .
O32 W7 O36 88.2(4) . .
O21 W7 O36 156.5(4) . .
O20 W7 O36 86.3(4) . .
O11 W7 O4 170.3(4) . .
O32 W7 O4 71.6(3) . .
O21 W7 O4 85.4(3) . .
O20 W7 O4 82.8(4) . .
O36 W7 O4 71.7(3) . .
O33 W8 O14 103.2(4) . .
O33 W8 O27 103.9(5) . .
O14 W8 O27 88.8(4) . .
O33 W8 O38 99.8(5) . .
O14 W8 O38 89.9(4) . .
O27 W8 O38 155.9(4) . .
O33 W8 O8 103.4(4) . .
O14 W8 O8 153.4(4) . .
O27 W8 O8 85.3(4) . .
O38 W8 O8 85.1(4) . .
O33 W8 O3 169.0(4) . .
O14 W8 O3 84.1(3) . .
O27 W8 O3 84.2(4) . .
O38 W8 O3 71.7(3) . .
O8 W8 O3 69.6(3) . .
O25 W9 O35 105.5(4) . .
O25 W9 O31 102.5(4) . .
O35 W9 O31 93.9(4) . .
O25 W9 O37 101.1(4) . .
O35 W9 O37 91.9(4) . .
O31 W9 O37 153.1(4) . .
O25 W9 O19 96.5(4) . .
O35 W9 O19 157.9(4) . .
O31 W9 O19 83.1(4) . .
O37 W9 O19 81.7(4) . .
O25 W9 O1 164.6(4) . .
O35 W9 O1 87.7(4) . .
O31 W9 O1 84.1(3) . .
O37 W9 O1 69.9(3) . .
O19 W9 O1 70.2(3) . .
O10 W10 O30 105.1(5) . .
O10 W10 O31 100.7(4) . .
O30 W10 O31 93.6(4) . .
O10 W10 O18 102.3(5) . .
O30 W10 O18 93.1(4) . .
O31 W10 O18 153.4(4) . .
O10 W10 O32 96.1(4) . .
O30 W10 O32 158.9(4) . .
O31 W10 O32 82.4(4) . .
O18 W10 O32 82.1(4) . .
O10 W10 O4 164.5(4) . .
O30 W10 O4 89.3(4) . .
O31 W10 O4 83.9(3) . .
O18 W10 O4 70.5(4) . .
O32 W10 O4 69.7(3) . .
O23 W11 O28 102.2(4) . .
O23 W11 O34 100.6(4) . .
O28 W11 O34 96.2(4) . .
O23 W11 O16 101.1(4) . .
O28 W11 O16 91.7(4) . .
O34 W11 O16 154.7(4) . .
O23 W11 O14 93.2(4) . .
O28 W11 O14 164.1(4) . .
O34 W11 O14 84.8(4) . .
O16 W11 O14 81.2(4) . .
O23 W11 O2 170.8(4) . .
O28 W11 O2 83.9(4) . .
O34 W11 O2 71.7(3) . .
O16 W11 O2 85.4(4) . .
O14 W11 O2 81.3(3) . .
O35 Ce1 O40 79.5(3) . .
O35 Ce1 O30 68.5(3) . .
O40 Ce1 O30 141.5(3) . .
O35 Ce1 O22 111.8(3) . .
O40 Ce1 O22 141.4(3) . .
O30 Ce1 O22 73.1(3) . .
O35 Ce1 O42 77.1(3) . .
O40 Ce1 O42 77.8(3) . .
O30 Ce1 O42 74.7(3) . .
O22 Ce1 O42 139.8(3) . .
O35 Ce1 O28 73.5(3) . .
O40 Ce1 O28 75.9(3) . .
O30 Ce1 O28 113.0(3) . .
O22 Ce1 O28 72.8(3) . .
O42 Ce1 O28 143.4(3) . .
O35 Ce1 O43 141.4(3) . 2_755
O40 Ce1 O43 75.1(3) . 2_755
O30 Ce1 O43 143.2(3) . 2_755
O22 Ce1 O43 74.3(3) . 2_755
O42 Ce1 O43 124.0(3) . 2_755
O28 Ce1 O43 72.4(3) . 2_755
O35 Ce1 O41 144.1(3) . 2_755
O40 Ce1 O41 121.2(3) . 2_755
O30 Ce1 O41 79.3(3) . 2_755
O22 Ce1 O41 71.7(3) . 2_755
O42 Ce1 O41 79.3(3) . 2_755
O28 Ce1 O41 136.5(3) . 2_755
O43 Ce1 O41 74.6(3) 2_755 2_755
O4W Ce2 O44 89.3(7) . .
O4W Ce2 O2W 125.4(7) . .
O44 Ce2 O2W 57.6(8) . .
O4W Ce2 O3W 81.1(7) . .
O44 Ce2 O3W 137.7(7) . .
O2W Ce2 O3W 152.8(8) . .
O4W Ce2 O5W 76.7(7) . .
O44 Ce2 O5W 77.4(8) . .
O2W Ce2 O5W 55.9(9) . .
O3W Ce2 O5W 138.1(8) . .
O4W Ce2 O1W 140.6(4) . .
O44 Ce2 O1W 79.4(6) . .
O2W Ce2 O1W 79.3(7) . .
O3W Ce2 O1W 82.4(6) . .
O5W Ce2 O1W 135.2(7) . .
O4W Ce2 O6W 76.2(9) . .
O44 Ce2 O6W 134.2(13) . .
O2W Ce2 O6W 96.2(14) . .
O3W Ce2 O6W 83.4(13) . .
O5W Ce2 O6W 57.1(13) . .
O1W Ce2 O6W 136.6(9) . .
O4W Ce2 O7W 146.7(9) . .
O44 Ce2 O7W 106.0(11) . .
O2W Ce2 O7W 50.8(10) . .
O3W Ce2 O7W 104.2(10) . .
O5W Ce2 O7W 78.1(10) . .
O1W Ce2 O7W 72.3(8) . .
O4W Ce2 O39 68.7(4) . .
O44 Ce2 O39 69.7(6) . .
O2W Ce2 O39 123.5(7) . .
O3W Ce2 O39 68.4(5) . .
O5W Ce2 O39 131.7(6) . .
O1W Ce2 O39 72.0(3) . .
O6W Ce2 O39 137.4(12) . .
O7W Ce2 O39 144.2(8) . .
O4W Ce2 O6WA 64.4(10) . .
O44 Ce2 O6WA 145.9(9) . .
O2W Ce2 O6WA 119.5(13) . .
O3W Ce2 O6WA 62.7(11) . .
O5W Ce2 O6WA 75.7(12) . .
O1W Ce2 O6WA 134.7(8) . .
O39 Ce2 O6WA 115.3(11) . .
O4W Ce2 O7WA 125.0(9) . .
O44 Ce2 O7WA 145.0(10) . .
O2W Ce2 O7WA 100.1(10) . .
O3W Ce2 O7WA 54.2(10) . .
O5W Ce2 O7WA 114.3(10) . .
O1W Ce2 O7WA 69.4(7) . .
O39 Ce2 O7WA 113.0(8) . .
O1 P1 O2 111.5(5) . .
O1 P1 O4 109.1(5) . .
O2 P1 O4 110.8(5) . .
O1 P1 O3 109.5(5) . .
O2 P1 O3 108.9(5) . .
O4 P1 O3 106.9(5) . .
P1 O1 W5 125.9(5) . .
P1 O1 W9 124.7(5) . .
W5 O1 W9 90.6(3) . .
P1 O1 W3 126.0(5) . .
W5 O1 W3 88.1(3) . .
W9 O1 W3 90.2(3) . .
P1 O2 W11 128.2(5) . .
P1 O2 W6 128.4(5) . .
W11 O2 W6 92.2(3) . .
P1 O3 W4 124.8(5) . .
P1 O3 W2 127.9(5) . .
W4 O3 W2 91.8(3) . .
P1 O3 W8 121.6(5) . .
W4 O3 W8 89.8(3) . .
W2 O3 W8 90.0(3) . .
P1 O4 W1 126.0(5) . .
P1 O4 W10 124.3(5) . .
W1 O4 W10 90.9(3) . .
P1 O4 W7 125.3(5) . .
W1 O4 W7 88.3(3) . .
W10 O4 W7 91.1(3) . .
W2 O8 W8 127.6(5) . .
W1 O12 W4 147.7(5) . .
W2 O13 W4 126.1(5) . .
W8 O14 W11 151.8(5) . .
W2 O15 W3 151.5(6) . .
W5 O16 W11 153.5(5) . .
W1 O18 W10 126.7(5) . .
W3 O19 W9 127.5(5) . .
W2 O20 W7 150.9(6) . .
W7 O21 W3 151.6(5) . .
W6 O22 Ce1 141.9(4) . .
W3 O24 W5 125.6(5) . .
W6 O26 W1 153.2(6) . .
W8 O27 W5 147.9(5) . .
W11 O28 Ce1 139.3(5) . .
W4 O29 W6 151.0(5) . .
W10 O30 Ce1 158.5(5) . .
W9 O31 W10 141.3(5) . .
W7 O32 W10 127.5(5) . .
W11 O34 W6 122.6(5) . .
W9 O35 Ce1 158.9(4) . .
W1 O36 W7 125.7(5) . .
W5 O37 W9 127.6(5) . .
W4 O38 W8 124.6(5) . .
W6 O39 Ce2 150.4(5) . .
C1 O40 Ce1 168.9(8) . .
C1 O41 Ce1 106.4(8) . 2_755
C7 O42 Ce1 134.9(8) . .
C7 O43 Ce1 138.8(8) . 2_755
C13 O44 Ce2 148.5(17) . .
O40 C1 O41 128.9(12) . .
O40 C1 C2 118.6(11) . .
O41 C1 C2 112.4(12) . .
C6 C2 C3 121.5(12) . .
C6 C2 C1 120.3(11) . .
C3 C2 C1 118.2(11) . .
C4 C3 C2 117.2(14) . .
N1 C4 C3 119.4(13) . .
N1 C5 C6 121.1(14) . .
C5 C6 C2 116.9(13) . .
O43 C7 O42 130.3(12) . .
O43 C7 C8 113.4(12) . .
O42 C7 C8 116.3(10) . .
C12 C8 C9 119.8(13) . .
C12 C8 C7 121.9(13) . .
C9 C8 C7 118.0(13) . .
C8 C9 C10 117.4(15) . .
N2 C10 C9 121.4(16) . .
C12 C11 N2 113.5(15) . .
C8 C12 C11 125.1(15) . .
O44 C13 O45 134.9(18) . .
O44 C13 C14 103(3) . .
O45 C13 C14 121(3) . .
C15 C14 C18 120.0 . .
C15 C14 C13 127(2) . .
C18 C14 C13 113(2) . .
C14 C15 C16 120.0 . .
C15 C16 N3 120.0 . .
C17 N3 C16 120.0 . .
N3 C17 C18 120.0 . .
C17 C18 C14 120.0 . .
C5 N1 C4 123.9(12) . .
C10 N2 C11 122.0(13) . .

loop_
_geom_bond_atom_site_label_1
_geom_bond_atom_site_label_2
_geom_bond_distance
_geom_bond_site_symmetry_2
W1 O9 1.706(10) .
W1 O12 1.896(9) .
W1 O36 1.905(9) .
W1 O26 1.913(8) .
W1 O18 1.921(10) .
W1 O4 2.404(9) .
W2 O5 1.700(10) .
W2 O8 1.862(9) .
W2 O13 1.874(11) .
W2 O20 1.888(9) .
W2 O15 1.899(11) .
W2 O3 2.398(8) .
W3 O7 1.713(10) .
W3 O19 1.857(10) .
W3 O24 1.906(10) .
W3 O15 1.913(10) .
W3 O21 1.932(9) .
W3 O1 2.509(9) .
W4 O6 1.741(10) .
W4 O29 1.813(10) .
W4 O12 1.914(9) .
W4 O38 1.923(10) .
W4 O13 1.988(10) .
W4 O3 2.396(10) .
W5 O17 1.713(9) .
W5 O16 1.875(9) .
W5 O37 1.898(9) .
W5 O27 1.907(9) .
W5 O24 1.939(9) .
W5 O1 2.408(9) .
W6 O39 1.720(10) .
W6 O22 1.760(9) .
W6 O26 1.902(8) .
W6 O34 1.933(8) .
W6 O29 2.071(10) .
W6 O2 2.353(10) .
W7 O11 1.712(9) .
W7 O32 1.863(9) .
W7 O21 1.887(10) .
W7 O20 1.924(9) .
W7 O36 1.929(10) .
W7 O4 2.493(8) .
W8 O33 1.717(9) .
W8 O14 1.851(9) .
W8 O27 1.892(9) .
W8 O38 1.953(11) .
W8 O8 1.970(9) .
W8 O3 2.464(9) .
W9 O25 1.714(9) .
W9 O35 1.762(8) .
W9 O31 1.917(9) .
W9 O37 1.953(8) .
W9 O19 2.065(9) .
W9 O1 2.455(9) .
W10 O10 1.723(9) .
W10 O30 1.760(8) .
W10 O31 1.923(9) .
W10 O18 1.947(9) .
W10 O32 2.067(9) .
W10 O4 2.447(9) .
W11 O23 1.725(9) .
W11 O28 1.760(8) .
W11 O34 1.918(8) .
W11 O16 1.950(9) .
W11 O14 2.024(9) .
W11 O2 2.337(8) .
Ce1 O35 2.433(8) .
Ce1 O40 2.440(8) .
Ce1 O30 2.467(8) .
Ce1 O22 2.485(9) .
Ce1 O42 2.486(9) .
Ce1 O28 2.492(8) .
Ce1 O43 2.516(8) 2_755
Ce1 O41 2.554(8) 2_755
Ce2 O4W 2.327(19) .
Ce2 O44 2.40(2) .
Ce2 O2W 2.43(2) .
Ce2 O3W 2.432(19) .
Ce2 O5W 2.47(2) .
Ce2 O1W 2.505(10) .
Ce2 O6W 2.51(3) .
Ce2 O7W 2.59(4) .
Ce2 O39 2.593(10) .
Ce2 O6WA 2.63(3) .
Ce2 O7WA 2.82(4) .
P1 O1 1.526(9) .
P1 O2 1.549(9) .
P1 O4 1.553(9) .
P1 O3 1.575(8) .
O40 C1 1.211(16) .
O41 C1 1.253(15) .
O41 Ce1 2.554(8) 2_755
O42 C7 1.241(15) .
O43 C7 1.220(14) .
O43 Ce1 2.516(8) 2_755
O44 C13 1.38(4) .
O45 C13 1.42(4) .
C1 C2 1.608(17) .
C2 C6 1.389(17) .
C2 C3 1.392(17) .
C3 C4 1.360(19) .
C4 N1 1.322(19) .
C5 N1 1.309(18) .
C5 C6 1.341(18) .
C7 C8 1.569(17) .
C8 C12 1.31(2) .
C8 C9 1.389(18) .
C9 C10 1.41(2) .
C10 N2 1.29(2) .
C11 C12 1.39(2) .
C11 N2 1.45(2) .
C13 C14 1.442(10) .
C14 C15 1.3900 .
C14 C18 1.3900 .
C15 C16 1.3900 .
C16 N3 1.3900 .
N3 C17 1.3900 .
C17 C18 1.3900 .

loop_
_platon_squeeze_void_nr
_platon_squeeze_void_average_x
_platon_squeeze_void_average_y
_platon_squeeze_void_average_z
_platon_squeeze_void_volume
_platon_squeeze_void_count_electrons
_platon_squeeze_void_content
1 0.075 0.477 0.548 1395 566 ' '
